data_4516181
loop_
_publ_author_name
'Karthikeyan, Muthuraman'
'Ramakrishna, Buthanapalli'
'Vellaiyadevan, Sivalingam'
'Divya, Dhanaraj'
'Manimaran, Bala'

_publ_section_title
;
 Amide-Functionalized Chalcogen-Bridged Flexible Tetranuclear Rhenacycles:
 Synthesis, Characterization, Solvent Effect on the Structure, and Guest
 Binding.
;
_journal_issue 3
_journal_name_full 'ACS omega'
_journal_page_first 3257
_journal_page_last 3266
_journal_paper_doi 10.1021/acsomega.7b02075
_journal_volume 3
_journal_year 2018
_chemical_formula_moiety 'C56 H64 N8 O16 Re4 S4, 4(C3 H7 N O)'
_chemical_formula_sum 'C68 H92 N12 O20 Re4 S4'
_chemical_formula_weight 2270.58
_space_group_crystal_system triclinic
_space_group_IT_number 2
_space_group_name_Hall '-P 1'
_space_group_name_H-M_alt 'P -1'
_atom_sites_solution_hydrogens geom
_atom_sites_solution_primary direct
_atom_sites_solution_secondary difmap
_audit_creation_date 2015-09-29
_audit_creation_method
;
Olex2 1.2
(compiled 2014.05.21 svn.r2940 for OlexSys, GUI svn.r4846)
;
_cell_angle_alpha 103.053(2)
_cell_angle_beta 95.080(2)
_cell_angle_gamma 108.299(2)
_cell_formula_units_Z 2
_cell_length_a 13.5644(3)
_cell_length_b 14.7817(4)
_cell_length_c 23.8992(6)
_cell_measurement_reflns_used 11270
_cell_measurement_temperature 149(2)
_cell_measurement_theta_max 29.2217
_cell_measurement_theta_min 2.6498
_cell_volume 4365.7(2)
_computing_molecular_graphics 'Olex2 (Dolomanov et al., 2009)'
_computing_publication_material 'Olex2 (Dolomanov et al., 2009)'
_computing_structure_refinement 'ShelXL (Sheldrick, 2008)'
_computing_structure_solution 'ShelXS (Sheldrick, 2008)'
_diffrn_ambient_temperature 149.4
_diffrn_measured_fraction_theta_full 0.999
_diffrn_measured_fraction_theta_max 0.999
_diffrn_measurement_device_type 'Xcalibur, Eos'
_diffrn_measurement_method '\w scans'
_diffrn_radiation_monochromator graphite
_diffrn_radiation_type MoK\a
_diffrn_radiation_wavelength 0.71073
_diffrn_reflns_av_R_equivalents 0.0423
_diffrn_reflns_av_unetI/netI 0.0671
_diffrn_reflns_limit_h_max 16
_diffrn_reflns_limit_h_min -14
_diffrn_reflns_limit_k_max 17
_diffrn_reflns_limit_k_min -17
_diffrn_reflns_limit_l_max 28
_diffrn_reflns_limit_l_min -28
_diffrn_reflns_number 32749
_diffrn_reflns_theta_full 25.00
_diffrn_reflns_theta_max 25.00
_diffrn_reflns_theta_min 2.59
_diffrn_source 'fine-focus sealed tube'
_exptl_absorpt_coefficient_mu 5.692
_exptl_absorpt_correction_T_max 0.203
_exptl_absorpt_correction_T_min 0.129
_exptl_absorpt_correction_type multi-scan
_exptl_crystal_colour yellow
_exptl_crystal_density_diffrn 1.727
_exptl_crystal_density_method 'not measured'
_exptl_crystal_description block
_exptl_crystal_F_000 2216
_exptl_crystal_size_max 0.4
_exptl_crystal_size_mid 0.32
_exptl_crystal_size_min 0.28
_refine_diff_density_max 2.943
_refine_diff_density_min -2.161
_refine_diff_density_rms 0.192
_refine_ls_extinction_method none
_refine_ls_goodness_of_fit_ref 1.044
_refine_ls_hydrogen_treatment constr
_refine_ls_matrix_type full
_refine_ls_number_parameters 972
_refine_ls_number_reflns 15356
_refine_ls_number_restraints 294
_refine_ls_restrained_S_all 1.040
_refine_ls_R_factor_all 0.0857
_refine_ls_R_factor_gt 0.0597
_refine_ls_shift/su_max 0.000
_refine_ls_shift/su_mean 0.000
_refine_ls_structure_factor_coef Fsqd
_refine_ls_weighting_details 'calc w=1/[\s^2^(Fo^2^)+(0.0440P)^2^+56.1849P] where P=(Fo^2^+2Fc^2^)/3'
_refine_ls_weighting_scheme calc
_refine_ls_wR_factor_gt 0.1323
_refine_ls_wR_factor_ref 0.1424
_reflns_number_gt 11270
_reflns_number_total 15356
_reflns_threshold_expression >2sigma(I)
_cod_data_source_file ao7b02075_si_002.cif
_cod_data_source_block 1
_cod_original_cell_volume 4365.65(19)
_cod_database_code 4516181
_olex2_refinement_description
;
1. Fixed Uiso
 At 1.2 times of:
  All C(H) groups, All C(H,H) groups, All C(H,H,H,H) groups, All N(H) groups
 At 1.5 times of:
  All C(H,H,H) groups
2. Restrained distances
 C1E-C53 = C1G-C1E = C1G-C1F
 1.53 with sigma of 0.02
 C54-C53 = C55-C54 = C55-C56
 1.53 with sigma of 0.02
3. Rigid bond restraints
 All non-hydrogen atoms
 with sigma for 1-2 distances of 0.01 and sigma for 1-3 distances of 0.01
4. Uiso/Uaniso restraints and constraints
Uanis(C1F) = Uanis(C1G) = Uanis(C1E) = Uanis(C54) = Uanis(C55) = Uanis(C56)
Uanis(O18) = Uanis(O19)
Uanis(C48) = Uanis(C47)
5. Others
 Sof(H53C)=Sof(H53D)=Sof(C54)=Sof(H54A)=Sof(H54B)=Sof(C55)=Sof(H55A)=Sof(H55B)=
 Sof(C56)=Sof(H56A)=Sof(H56B)=Sof(H56C)=1-FVAR(1)
 Sof(H53A)=Sof(H53B)=Sof(C1E)=Sof(H1EA)=Sof(H1EB)=Sof(C1F)=Sof(H1FA)=Sof(H1FB)=
 Sof(H1FC)=Sof(C1G)=Sof(H1GA)=Sof(H1GB)=FVAR(1)
6.a Secondary CH2 refined with riding coordinates:
 C22(H22A,H22B), C8(H8A,H8B), C51(H51A,H51B), C7(H7A,H7B), C41(H41A,H41B),
 C21(H21A,H21B), C49(H49A,H49B), C42(H42A,H42B), C43(H43A,H43B), C50(H50A,H50B),
  C46(H46A,H46B), C45(H45A,H45B), C47(H47A,H47B), C53(H53C,H53D), C53(H53A,
 H53B), C54(H54A,H54B), C55(H55A,H55B), C1E(H1EA,H1EB), C1G(H1GA,H1GB)
6.b Aromatic/amide H refined with riding coordinates:
 N5(H5), C11(H11), C12(H12), C1(H1), C28(H28), C16(H16), N7(H7), N8(H8),
 C5(H5A), C18(H18), C19(H19), C25(H25), C14(H14), C13(H13), C4(H4), C27(H27),
 C2(H2), N6(H6), C26(H26), C15(H15), C62(H62), C59(H59), C67(H67), C65(H65)
6.c Idealised Me refined as rotating group:
 C44(H44A,H44B,H44C), C52(H52A,H52B,H52C), C60(H60A,H60B,H60C), C61(H61A,H61B,
 H61C), C57(H57A,H57B,H57C), C66(H66A,H66B,H66C), C68(H68A,H68B,H68C), C64(H64A,
 H64B,H64C), C63(H63A,H63B,H63C), C48(H48A,H48B,H48C), C58(H58A,H58B,H58C),
 C1F(H1FA,H1FB,H1FC), C56(H56A,H56B,H56C)
;
_olex2_submission_special_instructions 'No special instructions were received'

loop_
_space_group_symop_id
_space_group_symop_operation_xyz
1 'x, y, z'
2 '-x, -y, -z'

loop_
_atom_site_label
_atom_site_type_symbol
_atom_site_fract_x
_atom_site_fract_y
_atom_site_fract_z
_atom_site_U_iso_or_equiv
_atom_site_adp_type
_atom_site_occupancy
_atom_site_calc_flag
_atom_site_disorder_assembly
_atom_site_disorder_group
_atom_site_refinement_flags_posn
_atom_site_refinement_flags_adp
Re1 Re 0.30848(3) 0.81671(3) 0.21824(2) 0.02802(12) Uani 1 d . . . U
Re2 Re 0.46409(3) 0.64078(3) 0.18633(2) 0.03152(13) Uani 1 d . . . U
Re3 Re -0.11277(4) 0.26851(4) 0.41682(2) 0.04194(14) Uani 1 d . . . U
Re4 Re 0.02943(4) 0.08817(4) 0.37276(2) 0.03807(14) Uani 1 d . . . U
S1 S 0.4016(2) 0.75503(19) 0.14045(12) 0.0292(6) Uani 1 d . . . U
S2 S 0.3645(2) 0.6980(2) 0.26226(12) 0.0319(6) Uani 1 d . . . U
S3 S -0.1515(2) 0.0857(2) 0.39033(13) 0.0384(7) Uani 1 d . . . U
C22 C -0.1196(8) 0.1683(7) 0.0038(5) 0.029(2) Uani 1 d . . . U
H22A H -0.1431 0.1663 -0.0370 0.035 Uiso 1 calc . . R .
H22B H -0.1752 0.1773 0.0263 0.035 Uiso 1 calc . . R .
S4 S 0.0535(3) 0.2652(2) 0.38045(14) 0.0460(8) Uani 1 d A . . U
O15 O -0.0621(5) 0.2985(5) 0.1171(3) 0.0350(17) Uani 1 d . . . U
C32 C 0.4292(9) 0.9284(8) 0.2604(5) 0.035(2) Uani 1 d . . . U
C34 C 0.2632(9) 0.8995(8) 0.1776(5) 0.037(2) Uani 1 d . . . U
O9 O 0.2316(7) 0.9465(6) 0.1546(4) 0.049(2) Uani 1 d . . . U
N2 N 0.3069(6) 0.5259(6) 0.1468(4) 0.0266(17) Uani 1 d . . . U
C10 C -0.0317(7) 0.5513(7) 0.1126(4) 0.023(2) Uani 1 d . . . U
C9 C -0.1391(8) 0.4801(7) 0.0796(5) 0.027(2) Uani 1 d . . . U
O2 O 0.2521(8) 0.1017(9) 0.3490(5) 0.072(3) Uani 1 d . . . U
C33 C 0.2316(8) 0.8474(8) 0.2781(5) 0.036(2) Uani 1 d . . . U
C29 C 0.5955(8) 0.7420(8) 0.2257(5) 0.035(2) Uani 1 d . . . U
C31 C 0.5018(8) 0.5494(9) 0.2227(6) 0.040(3) Uani 1 d . . . U
N1 N 0.1664(6) 0.6877(6) 0.1693(4) 0.0242(17) Uani 1 d . . . U
N5 N -0.2816(6) 0.2617(6) 0.1188(4) 0.0231(17) Uani 1 d . . . U
H5 H -0.2163 0.2621 0.1215 0.028 Uiso 1 calc . . R .
N4 N -0.0308(7) 0.0705(6) 0.2792(4) 0.0323(18) Uani 1 d . . . U
O10 O 0.6724(6) 0.8028(6) 0.2512(4) 0.055(2) Uani 1 d . . . U
O7 O 0.5001(7) 0.9957(6) 0.2853(4) 0.055(2) Uani 1 d . . . U
O11 O 0.5252(7) 0.4970(7) 0.2445(5) 0.067(3) Uani 1 d . . . U
N3 N -0.1789(7) 0.2415(6) 0.3242(4) 0.0341(19) Uani 1 d . . . U
O1 O 0.1155(8) 0.1397(8) 0.5032(4) 0.065(3) Uani 1 d . . . U
C24 C 0.1093(8) 0.3811(7) 0.1022(5) 0.028(2) Uani 1 d . . . U
O16 O -0.1514(6) 0.4451(6) 0.0268(3) 0.0376(18) Uani 1 d . . . U
C11 C 0.0038(8) 0.5666(8) 0.1715(5) 0.029(2) Uani 1 d . . . U
H11 H -0.0401 0.5306 0.1937 0.035 Uiso 1 calc . . R .
C12 C 0.1005(8) 0.6325(8) 0.1975(5) 0.030(2) Uani 1 d . . . U
H12 H 0.1230 0.6402 0.2376 0.036 Uiso 1 calc . . R .
C1 C -0.2780(8) 0.1799(8) 0.3020(5) 0.031(2) Uani 1 d . . . U
H1 H -0.3141 0.1389 0.3244 0.038 Uiso 1 calc . . R .
O13 O -0.4308(5) 0.2253(6) 0.1568(3) 0.0378(19) Uani 1 d . . . U
C39 C -0.0042(10) -0.0499(10) 0.3657(5) 0.042(3) Uani 1 d . . . U
C20 C -0.1403(8) 0.0417(8) 0.0994(5) 0.031(2) Uani 1 d . . . U
C8 C -0.3221(8) 0.3951(7) 0.0862(5) 0.028(2) Uani 1 d . . . U
H8A H -0.3472 0.4115 0.0509 0.033 Uiso 1 calc . . R .
H8B H -0.3699 0.4029 0.1145 0.033 Uiso 1 calc . . R .
C6 C -0.3371(8) 0.2375(7) 0.1595(5) 0.027(2) Uani 1 d . . . U
O14 O -0.2368(6) 0.0080(7) 0.0817(4) 0.053(2) Uani 1 d . . . U
C28 C 0.1546(8) 0.4026(7) 0.1596(5) 0.031(2) Uani 1 d . . . U
H28 H 0.1183 0.3671 0.1845 0.037 Uiso 1 calc . . R .
C40 C 0.1710(10) 0.0978(10) 0.3572(6) 0.051(3) Uani 1 d . . . U
C16 C 0.0031(8) 0.1124(8) 0.1900(5) 0.038(3) Uani 1 d . . . U
H16 H 0.0517 0.1475 0.1694 0.045 Uiso 1 calc . . R .
N7 N -0.2156(6) 0.4637(6) 0.1117(4) 0.0260(18) Uani 1 d . . . U
H7 H -0.2013 0.4950 0.1491 0.031 Uiso 1 calc . . R .
C51 C -0.2799(10) 0.0079(10) 0.5329(5) 0.047(3) Uani 1 d . . . U
H51A H -0.2816 -0.0613 0.5233 0.057 Uiso 1 calc . . R .
H51B H -0.2166 0.0483 0.5628 0.057 Uiso 1 calc . . R .
N8 N -0.0233(7) 0.2523(6) 0.0276(4) 0.0304(19) Uani 1 d . . . U
H8 H 0.0219 0.2686 0.0042 0.036 Uiso 1 calc . . R .
O12 O 0.5607(7) 0.5722(7) 0.0810(5) 0.057(2) Uani 1 d . . . U
C5 C -0.1275(8) 0.2910(8) 0.2894(5) 0.032(2) Uani 1 d . . . U
H5A H -0.0554 0.3302 0.3032 0.039 Uiso 1 calc . . R .
C23 C 0.0001(8) 0.3055(7) 0.0821(5) 0.028(2) Uani 1 d . . . U
C7 C -0.3267(7) 0.2877(7) 0.0698(4) 0.025(2) Uani 1 d . . . U
H7A H -0.4010 0.2436 0.0562 0.030 Uiso 1 calc . . R .
H7B H -0.2876 0.2773 0.0372 0.030 Uiso 1 calc . . R .
C18 C -0.1642(8) 0.0052(8) 0.1959(5) 0.033(2) Uani 1 d . . . U
H18 H -0.2355 -0.0338 0.1792 0.040 Uiso 1 calc . . R .
O8 O 0.1850(7) 0.8670(8) 0.3162(4) 0.071(3) Uani 1 d . . . U
C19 C -0.1285(8) 0.0131(8) 0.2516(5) 0.034(2) Uani 1 d . . . U
H19 H -0.1748 -0.0236 0.2726 0.041 Uiso 1 calc . . R .
C41 C 0.5210(8) 0.8572(8) 0.1390(5) 0.036(3) Uani 1 d . . . U
H41A H 0.5664 0.8817 0.1779 0.043 Uiso 1 calc . . R .
H41B H 0.5609 0.8314 0.1105 0.043 Uiso 1 calc . . R .
C21 C -0.1064(8) 0.0698(7) 0.0051(5) 0.030(2) Uani 1 d . . . U
H21A H -0.1743 0.0153 -0.0115 0.035 Uiso 1 calc . . R .
H21B H -0.0538 0.0585 -0.0192 0.035 Uiso 1 calc . . R .
C25 C 0.1677(8) 0.4320(8) 0.0668(5) 0.034(2) Uani 1 d . . . U
H25 H 0.1417 0.4170 0.0264 0.041 Uiso 1 calc . . R .
C14 C 0.0388(8) 0.6033(7) 0.0820(5) 0.028(2) Uani 1 d . . . U
H14 H 0.0207 0.5929 0.0411 0.034 Uiso 1 calc . . R .
C49 C -0.1714(10) 0.0395(9) 0.4550(5) 0.039(3) Uani 1 d . . . U
H49A H -0.1745 -0.0302 0.4453 0.047 Uiso 1 calc . . R .
H49B H -0.1099 0.0784 0.4863 0.047 Uiso 1 calc . . R .
C3 C -0.2765(8) 0.2319(7) 0.2140(5) 0.026(2) Uani 1 d . . . U
C13 C 0.1347(8) 0.6697(7) 0.1119(5) 0.028(2) Uani 1 d . . . U
H13 H 0.1814 0.7051 0.0907 0.034 Uiso 1 calc . . R .
C42 C 0.4980(8) 0.9436(8) 0.1230(5) 0.035(2) Uani 1 d . . . U
H42A H 0.4638 0.9727 0.1536 0.042 Uiso 1 calc . . R .
H42B H 0.5660 0.9948 0.1235 0.042 Uiso 1 calc . . R .
C30 C 0.5262(9) 0.5989(8) 0.1208(6) 0.039(2) Uani 1 d . . . U
C4 C -0.1713(8) 0.2895(8) 0.2349(5) 0.034(2) Uani 1 d . . . U
H4 H -0.1306 0.3269 0.2121 0.041 Uiso 1 calc . . R .
C27 C 0.2516(8) 0.4746(7) 0.1814(5) 0.031(2) Uani 1 d . . . U
H27 H 0.2808 0.4889 0.2213 0.037 Uiso 1 calc . . R .
C38 C 0.0825(10) 0.1177(10) 0.4544(6) 0.045(3) Uani 1 d . . . U
C44 C 0.4070(11) 1.0065(10) 0.0522(6) 0.057(4) Uani 1 d . . . U
H44A H 0.3641 0.9868 0.0134 0.085 Uiso 1 calc . . GR .
H44B H 0.4738 1.0588 0.0537 0.085 Uiso 1 calc . . GR .
H44C H 0.3689 1.0312 0.0816 0.085 Uiso 1 calc . . GR .
C2 C -0.3300(8) 0.1736(8) 0.2480(5) 0.033(2) Uani 1 d . . . U
H2 H -0.4008 0.1303 0.2342 0.039 Uiso 1 calc . . R .
N6 N -0.0721(7) 0.0688(6) 0.0645(4) 0.0298(19) Uani 1 d . . . U
H6 H -0.0042 0.0867 0.0776 0.036 Uiso 1 calc . . R .
C43 C 0.4289(9) 0.9192(8) 0.0644(5) 0.043(3) Uani 1 d . . . U
H43A H 0.4638 0.8924 0.0333 0.051 Uiso 1 calc . . R .
H43B H 0.3611 0.8671 0.0632 0.051 Uiso 1 calc . . R .
C52 C -0.3783(10) 0.0126(11) 0.5587(6) 0.057(4) Uani 1 d . . . U
H52A H -0.4416 -0.0316 0.5307 0.086 Uiso 1 calc . . GR .
H52B H -0.3787 0.0805 0.5670 0.086 Uiso 1 calc . . GR .
H52C H -0.3776 -0.0080 0.5949 0.086 Uiso 1 calc . . GR .
C17 C -0.0986(8) 0.0533(7) 0.1619(5) 0.030(2) Uani 1 d . . . U
C50 C -0.2705(10) 0.0451(10) 0.4777(6) 0.048(3) Uani 1 d . . . U
H50A H -0.3328 0.0043 0.4472 0.058 Uiso 1 calc . . R .
H50B H -0.2688 0.1144 0.4868 0.058 Uiso 1 calc . . R .
O4 O -0.0145(11) 0.2887(9) 0.5415(4) 0.095(4) Uani 1 d . . . U
C35 C -0.0530(12) 0.2829(10) 0.4950(6) 0.056(3) Uani 1 d . . . U
C26 C 0.2639(8) 0.5046(8) 0.0916(5) 0.032(2) Uani 1 d . . . U
H26 H 0.3013 0.5413 0.0676 0.038 Uiso 1 calc . . R .
C46 C 0.4907(12) 0.7063(11) 0.3634(7) 0.068(4) Uani 1 d . . . U
H46A H 0.5352 0.6757 0.3408 0.081 Uiso 1 calc . . R .
H46B H 0.4281 0.6525 0.3668 0.081 Uiso 1 calc . . R .
C45 C 0.4558(10) 0.7704(10) 0.3311(6) 0.051(3) Uani 1 d . . . U
H45A H 0.5186 0.8179 0.3226 0.061 Uiso 1 calc . . R .
H45B H 0.4207 0.8088 0.3564 0.061 Uiso 1 calc . . R .
O3 O -0.0248(8) -0.1325(7) 0.3637(5) 0.067(3) Uani 1 d . . . U
C15 C 0.0328(9) 0.1196(9) 0.2478(5) 0.042(3) Uani 1 d . . . U
H15 H 0.1021 0.1616 0.2665 0.051 Uiso 1 calc . . R .
O17 O 0.1540(6) 0.1717(6) 0.0921(4) 0.043(2) Uani 1 d . . . U
N10 N 0.3041(7) 0.2402(7) 0.0577(4) 0.039(2) Uani 1 d . . . U
C62 C 0.2023(9) 0.1833(8) 0.0526(6) 0.037(2) Uani 1 d . . . U
H62 H 0.1651 0.1488 0.0142 0.044 Uiso 1 calc . . R .
C60 C 0.3675(9) 0.2972(10) 0.1138(6) 0.051(3) Uani 1 d . . . U
H60A H 0.3217 0.3003 0.1431 0.077 Uiso 1 calc . . GR .
H60B H 0.4064 0.3643 0.1119 0.077 Uiso 1 calc . . GR .
H60C H 0.4174 0.2657 0.1244 0.077 Uiso 1 calc . . GR .
C61 C 0.3557(12) 0.2450(13) 0.0061(7) 0.077(5) Uani 1 d . . . U
H61A H 0.3066 0.1993 -0.0288 0.116 Uiso 1 calc . . GR .
H61B H 0.4185 0.2263 0.0110 0.116 Uiso 1 calc . . GR .
H61C H 0.3764 0.3125 0.0018 0.116 Uiso 1 calc . . GR .
N9 N 0.3814(11) 0.2622(11) 0.2733(7) 0.083(4) Uani 1 d . . . U
O20 O 0.2531(13) 0.3151(13) 0.2554(7) 0.123(6) Uani 1 d . . . U
C59 C 0.3336(15) 0.3248(14) 0.2801(10) 0.094(6) Uani 1 d . . . U
H59 H 0.3685 0.3859 0.3087 0.112 Uiso 1 calc . . R .
C57 C 0.3399(14) 0.1679(13) 0.2319(8) 0.082(5) Uani 1 d . . . U
H57A H 0.3255 0.1160 0.2524 0.123 Uiso 1 calc . . GR .
H57B H 0.3912 0.1603 0.2065 0.123 Uiso 1 calc . . GR .
H57C H 0.2743 0.1625 0.2084 0.123 Uiso 1 calc . . GR .
N11 N 0.8999(8) 0.7767(8) 0.1563(5) 0.046(2) Uani 1 d . . . U
O19 O 0.9110(9) 0.7847(10) 0.0636(5) 0.086(3) Uani 1 d . . . U
C66 C 0.9437(15) 0.8043(13) 0.2157(7) 0.091(6) Uani 1 d . . . U
H66A H 1.0188 0.8434 0.2213 0.136 Uiso 1 calc . . GR .
H66B H 0.9355 0.7449 0.2292 0.136 Uiso 1 calc . . GR .
H66C H 0.9075 0.8440 0.2382 0.136 Uiso 1 calc . . GR .
C67 C 0.9516(13) 0.8104(13) 0.1178(8) 0.075(4) Uani 1 d . . . U
H67 H 1.0219 0.8556 0.1302 0.090 Uiso 1 calc . . R .
C68 C 0.7931(12) 0.7165(12) 0.1380(8) 0.080(5) Uani 1 d . . . U
H68A H 0.7729 0.6730 0.1636 0.119 Uiso 1 calc . . GR .
H68B H 0.7828 0.6763 0.0978 0.119 Uiso 1 calc . . GR .
H68C H 0.7492 0.7583 0.1399 0.119 Uiso 1 calc . . GR .
O18 O 0.7835(9) 0.5555(10) 0.2282(5) 0.086(3) Uani 1 d . . . U
N12 N 0.7616(9) 0.5637(10) 0.3211(6) 0.064(3) Uani 1 d . . . U
C65 C 0.7632(12) 0.5183(14) 0.2668(8) 0.076(4) Uani 1 d . . . U
H65 H 0.7463 0.4486 0.2579 0.091 Uiso 1 calc . . R .
C64 C 0.7786(17) 0.6658(14) 0.3434(10) 0.122(8) Uani 1 d . . . U
H64A H 0.8009 0.7003 0.3136 0.183 Uiso 1 calc . . GR .
H64B H 0.8335 0.6935 0.3782 0.183 Uiso 1 calc . . GR .
H64C H 0.7130 0.6742 0.3536 0.183 Uiso 1 calc . . GR .
C63 C 0.733(2) 0.511(2) 0.3635(10) 0.138(9) Uani 1 d . . . U
H63A H 0.7159 0.4402 0.3457 0.207 Uiso 1 calc . . GR .
H63B H 0.6718 0.5229 0.3780 0.207 Uiso 1 calc . . GR .
H63C H 0.7924 0.5340 0.3959 0.207 Uiso 1 calc . . GR .
O6 O -0.0495(10) 0.4933(7) 0.4379(5) 0.085(4) Uani 1 d . . . U
O5 O -0.3262(10) 0.2659(9) 0.4525(6) 0.093(4) Uani 1 d . . . U
C37 C -0.0729(12) 0.4082(10) 0.4299(5) 0.053(3) Uani 1 d . . . U
C47 C 0.5540(19) 0.7663(17) 0.4253(10) 0.142(7) Uani 1 d . . . U
H47A H 0.6205 0.8133 0.4199 0.171 Uiso 1 calc . . R .
H47B H 0.5134 0.8065 0.4436 0.171 Uiso 1 calc . . R .
C36 C -0.2467(13) 0.2641(10) 0.4390(6) 0.055(3) Uani 1 d . . . U
C48 C 0.5805(19) 0.7207(17) 0.4650(10) 0.142(7) Uani 1 d . . . U
H48A H 0.5164 0.6801 0.4756 0.213 Uiso 1 calc . . GR .
H48B H 0.6250 0.7708 0.5000 0.213 Uiso 1 calc . . GR .
H48C H 0.6193 0.6785 0.4480 0.213 Uiso 1 calc . . GR .
C58 C 0.4781(18) 0.288(2) 0.3119(14) 0.182(14) Uani 1 d . . . U
H58A H 0.4983 0.3563 0.3354 0.273 Uiso 1 calc . . GR .
H58B H 0.5332 0.2808 0.2891 0.273 Uiso 1 calc . . GR .
H58C H 0.4691 0.2436 0.3375 0.273 Uiso 1 calc . . GR .
C53 C 0.1671(12) 0.3507(12) 0.4374(8) 0.088(5) Uani 1 d . . D U
H53C H 0.1608 0.4172 0.4464 0.105 Uiso 0.461(12) calc A 2 R .
H53D H 0.1622 0.3281 0.4733 0.105 Uiso 0.461(12) calc A 2 R .
H53A H 0.1468 0.3614 0.4765 0.105 Uiso 0.539(12) calc A 1 R .
H53B H 0.2267 0.3256 0.4382 0.105 Uiso 0.539(12) calc A 1 R .
C54 C 0.2738(19) 0.360(3) 0.4223(17) 0.104(5) Uani 0.461(12) d A 2 D U
H54A H 0.2775 0.3693 0.3827 0.125 Uiso 0.461(12) calc A 2 R .
H54B H 0.2919 0.3009 0.4244 0.125 Uiso 0.461(12) calc A 2 R .
C55 C 0.348(2) 0.453(3) 0.4692(17) 0.104(5) Uani 0.461(12) d A 2 D U
H55A H 0.3375 0.5143 0.4641 0.125 Uiso 0.461(12) calc A 2 R .
H55B H 0.3395 0.4477 0.5092 0.125 Uiso 0.461(12) calc A 2 R .
C1E C 0.197(2) 0.452(2) 0.4159(16) 0.104(5) Uani 0.539(12) d A 1 D U
H1EA H 0.2732 0.4654 0.4180 0.125 Uiso 0.539(12) calc A 1 R .
H1EB H 0.1915 0.4971 0.4521 0.125 Uiso 0.539(12) calc A 1 R .
C1F C 0.132(2) 0.589(2) 0.3478(17) 0.104(5) Uani 0.539(12) d A 1 D U
H1FA H 0.0855 0.5538 0.3100 0.156 Uiso 0.539(12) calc A 1 GR .
H1FB H 0.1882 0.6464 0.3434 0.156 Uiso 0.539(12) calc A 1 GR .
H1FC H 0.0907 0.6116 0.3761 0.156 Uiso 0.539(12) calc A 1 GR .
C1G C 0.181(2) 0.517(2) 0.3700(15) 0.104(5) Uani 0.539(12) d A 1 D U
H1GA H 0.2567 0.5555 0.3719 0.125 Uiso 0.539(12) calc A 1 R .
H1GB H 0.1636 0.4645 0.3331 0.125 Uiso 0.539(12) calc A 1 R .
C56 C 0.454(2) 0.447(3) 0.4548(19) 0.104(5) Uani 0.461(12) d A 2 D U
H56A H 0.4439 0.4101 0.4140 0.156 Uiso 0.461(12) calc A 2 GR .
H56B H 0.4808 0.4141 0.4803 0.156 Uiso 0.461(12) calc A 2 GR .
H56C H 0.5037 0.5144 0.4608 0.156 Uiso 0.461(12) calc A 2 GR .

loop_
_atom_site_aniso_label
_atom_site_aniso_U_11
_atom_site_aniso_U_22
_atom_site_aniso_U_33
_atom_site_aniso_U_23
_atom_site_aniso_U_13
_atom_site_aniso_U_12
Re1 0.0216(2) 0.0227(2) 0.0351(3) 0.00425(19) 0.00454(18) 0.00376(17)
Re2 0.0189(2) 0.0239(2) 0.0481(3) 0.0077(2) 0.00613(19) 0.00354(17)
Re3 0.0642(3) 0.0360(3) 0.0297(3) 0.0116(2) -0.0006(2) 0.0232(2)
Re4 0.0428(3) 0.0448(3) 0.0387(3) 0.0255(2) 0.0098(2) 0.0208(2)
S1 0.0222(13) 0.0225(13) 0.0359(16) 0.0035(11) 0.0058(11) 0.0010(10)
S2 0.0237(14) 0.0315(14) 0.0343(15) 0.0066(12) 0.0005(11) 0.0039(11)
S3 0.0505(18) 0.0379(16) 0.0383(17) 0.0212(14) 0.0094(14) 0.0227(14)
C22 0.035(6) 0.026(5) 0.025(6) -0.001(4) 0.005(4) 0.015(4)
S4 0.0466(18) 0.0416(17) 0.0434(19) 0.0184(15) -0.0108(14) 0.0065(14)
O15 0.024(4) 0.037(4) 0.038(4) 0.003(4) 0.003(3) 0.007(3)
C32 0.038(5) 0.022(5) 0.037(6) 0.006(4) 0.003(4) 0.003(4)
C34 0.029(6) 0.033(5) 0.045(7) 0.004(5) 0.007(5) 0.012(4)
O9 0.049(5) 0.034(5) 0.067(6) 0.018(4) 0.006(4) 0.017(4)
N2 0.020(4) 0.020(4) 0.040(5) 0.009(3) 0.007(3) 0.008(3)
C10 0.025(5) 0.012(4) 0.031(5) 0.006(4) 0.001(4) 0.003(3)
C9 0.024(5) 0.024(5) 0.033(5) 0.013(4) 0.004(4) 0.008(4)
O2 0.056(6) 0.109(9) 0.085(8) 0.056(7) 0.034(6) 0.047(6)
C33 0.019(5) 0.040(6) 0.039(6) 0.007(5) -0.003(4) 0.003(4)
C29 0.029(5) 0.026(5) 0.048(7) 0.006(5) 0.009(4) 0.008(4)
C31 0.016(5) 0.038(6) 0.061(8) 0.012(5) 0.000(5) 0.003(4)
N1 0.020(4) 0.024(4) 0.032(4) 0.011(3) 0.008(3) 0.009(3)
N5 0.011(4) 0.027(4) 0.034(5) 0.014(4) 0.004(3) 0.005(3)
N4 0.033(5) 0.027(4) 0.042(4) 0.015(4) 0.007(3) 0.012(4)
O10 0.032(5) 0.042(5) 0.069(6) 0.010(5) -0.002(4) -0.011(4)
O7 0.043(5) 0.037(5) 0.058(6) 0.002(4) 0.003(4) -0.011(4)
O11 0.035(5) 0.056(6) 0.114(9) 0.034(6) -0.005(5) 0.017(4)
N3 0.042(5) 0.024(4) 0.037(4) 0.010(4) -0.002(4) 0.012(4)
O1 0.078(7) 0.096(8) 0.046(5) 0.037(6) 0.006(5) 0.052(6)
C24 0.023(5) 0.022(5) 0.043(6) 0.010(4) 0.004(4) 0.013(4)
O16 0.038(4) 0.040(5) 0.026(4) 0.010(3) 0.005(3) 0.001(3)
C11 0.026(5) 0.034(6) 0.033(5) 0.020(5) 0.007(4) 0.007(4)
C12 0.022(5) 0.035(6) 0.033(6) 0.017(5) 0.000(4) 0.007(4)
C1 0.036(5) 0.027(6) 0.036(6) 0.014(5) 0.009(4) 0.013(4)
O13 0.022(4) 0.047(5) 0.046(5) 0.024(4) 0.005(3) 0.007(3)
C39 0.055(7) 0.053(5) 0.037(7) 0.032(5) 0.024(6) 0.024(5)
C20 0.030(5) 0.028(6) 0.034(5) 0.005(5) 0.002(4) 0.010(4)
C8 0.022(5) 0.033(5) 0.028(6) 0.006(5) 0.005(4) 0.010(4)
C6 0.024(5) 0.020(5) 0.034(5) 0.009(4) 0.004(4) 0.005(4)
O14 0.023(4) 0.079(7) 0.049(5) 0.023(5) 0.003(4) 0.003(4)
C28 0.024(5) 0.025(5) 0.041(6) 0.009(5) 0.007(4) 0.005(4)
C40 0.040(5) 0.064(8) 0.059(8) 0.040(7) 0.008(5) 0.017(5)
C16 0.028(5) 0.038(6) 0.039(6) 0.015(5) 0.000(4) -0.001(4)
N7 0.024(4) 0.022(4) 0.027(5) 0.004(4) 0.001(3) 0.004(3)
C51 0.049(7) 0.063(9) 0.036(7) 0.015(6) 0.007(5) 0.026(7)
N8 0.030(5) 0.021(4) 0.039(5) 0.013(4) 0.003(4) 0.003(3)
O12 0.045(5) 0.048(5) 0.079(7) 0.009(5) 0.024(5) 0.019(4)
C5 0.032(6) 0.028(6) 0.029(5) 0.011(5) -0.004(4) 0.001(4)
C23 0.025(5) 0.023(5) 0.039(6) 0.010(4) 0.003(4) 0.012(4)
C7 0.018(5) 0.027(5) 0.025(5) 0.007(4) -0.004(4) 0.002(4)
C18 0.020(5) 0.034(6) 0.046(6) 0.011(5) 0.011(4) 0.009(4)
O8 0.044(6) 0.103(8) 0.055(6) 0.006(6) 0.012(4) 0.019(5)
C19 0.033(5) 0.024(5) 0.048(6) 0.015(5) 0.012(4) 0.007(4)
C41 0.019(5) 0.039(6) 0.042(7) 0.013(5) 0.008(4) -0.003(4)
C21 0.025(5) 0.023(5) 0.035(5) 0.001(5) 0.005(4) 0.005(4)
C25 0.029(5) 0.030(6) 0.043(6) 0.012(5) 0.004(4) 0.009(4)
C14 0.030(5) 0.023(5) 0.030(5) 0.010(4) 0.003(4) 0.006(4)
C49 0.056(7) 0.039(6) 0.033(6) 0.014(5) 0.010(5) 0.027(6)
C3 0.026(5) 0.018(5) 0.032(5) 0.007(4) 0.000(4) 0.004(4)
C13 0.021(5) 0.025(5) 0.038(5) 0.015(4) 0.004(4) 0.004(4)
C42 0.024(6) 0.027(5) 0.041(6) 0.005(5) 0.007(4) -0.005(4)
C30 0.026(6) 0.026(6) 0.058(6) 0.006(5) 0.011(5) 0.003(4)
C4 0.033(5) 0.029(6) 0.034(6) 0.016(5) 0.001(4) 0.000(4)
C27 0.024(5) 0.022(5) 0.044(6) 0.010(5) 0.000(4) 0.007(4)
C38 0.046(7) 0.055(7) 0.050(5) 0.033(5) 0.008(5) 0.026(6)
C44 0.061(9) 0.057(8) 0.043(8) 0.018(7) -0.001(7) 0.005(7)
C2 0.030(5) 0.031(6) 0.039(6) 0.014(5) 0.005(4) 0.009(4)
N6 0.024(4) 0.026(5) 0.035(5) 0.007(4) 0.001(4) 0.004(4)
C43 0.046(7) 0.028(6) 0.037(7) 0.005(5) 0.005(5) -0.007(5)
C52 0.049(8) 0.084(11) 0.044(8) 0.016(8) 0.011(6) 0.031(8)
C17 0.030(5) 0.024(5) 0.035(5) 0.007(5) 0.003(4) 0.009(4)
C50 0.061(8) 0.048(8) 0.047(8) 0.020(6) 0.015(6) 0.028(7)
O4 0.172(12) 0.088(8) 0.035(5) 0.019(6) -0.013(7) 0.066(9)
C35 0.095(10) 0.041(7) 0.041(5) 0.013(5) -0.002(5) 0.037(7)
C26 0.027(5) 0.029(6) 0.043(6) 0.012(5) 0.012(4) 0.011(4)
C46 0.056(9) 0.070(10) 0.069(9) 0.033(8) -0.008(7) 0.007(7)
C45 0.045(8) 0.050(8) 0.044(6) 0.001(5) -0.009(5) 0.012(6)
O3 0.092(8) 0.051(5) 0.083(8) 0.033(6) 0.039(6) 0.039(6)
C15 0.023(5) 0.056(8) 0.041(6) 0.022(6) -0.001(4) -0.002(5)
O17 0.036(5) 0.043(5) 0.052(5) 0.016(4) 0.013(4) 0.013(4)
N10 0.033(5) 0.034(5) 0.052(6) 0.015(5) 0.010(4) 0.012(4)
C62 0.037(5) 0.033(6) 0.045(7) 0.011(5) 0.006(5) 0.019(4)
C60 0.030(6) 0.059(8) 0.064(7) 0.014(6) 0.000(5) 0.018(6)
C61 0.066(10) 0.101(13) 0.066(8) 0.034(9) 0.021(8) 0.020(9)
N9 0.068(8) 0.074(8) 0.104(12) 0.014(7) 0.041(7) 0.022(7)
O20 0.130(12) 0.160(15) 0.126(13) 0.079(12) 0.047(11) 0.080(12)
C59 0.069(11) 0.073(10) 0.135(19) 0.018(11) 0.065(10) 0.014(9)
C57 0.085(12) 0.083(10) 0.079(12) 0.013(8) 0.043(9) 0.028(9)
N11 0.048(6) 0.053(6) 0.049(6) 0.019(5) 0.013(5) 0.029(5)
O19 0.076(5) 0.131(8) 0.057(4) 0.021(5) 0.024(4) 0.042(5)
C66 0.125(14) 0.098(13) 0.065(8) 0.009(9) -0.025(8) 0.079(11)
C67 0.055(9) 0.102(13) 0.086(8) 0.036(10) 0.031(7) 0.040(9)
C68 0.057(8) 0.071(11) 0.108(14) 0.038(10) 0.001(8) 0.013(7)
O18 0.076(5) 0.131(8) 0.057(4) 0.021(5) 0.024(4) 0.042(5)
N12 0.049(7) 0.075(8) 0.058(6) 0.010(6) 0.005(6) 0.015(6)
C65 0.064(10) 0.088(12) 0.066(8) 0.011(7) -0.014(8) 0.025(9)
C64 0.117(17) 0.077(9) 0.123(18) -0.017(10) 0.016(14) -0.002(12)
C63 0.17(2) 0.19(2) 0.135(17) 0.107(18) 0.065(17) 0.12(2)
O6 0.131(10) 0.036(5) 0.065(7) 0.008(5) -0.031(7) 0.017(6)
O5 0.107(9) 0.107(10) 0.106(10) 0.044(8) 0.047(8) 0.076(8)
C37 0.087(9) 0.044(5) 0.028(6) 0.012(5) -0.003(6) 0.024(6)
C47 0.147(14) 0.123(13) 0.113(12) 0.047(10) -0.069(11) 0.000(11)
C36 0.082(7) 0.050(7) 0.043(7) 0.014(7) 0.014(6) 0.033(6)
C48 0.147(14) 0.123(13) 0.113(12) 0.047(10) -0.069(11) 0.000(11)
C58 0.090(17) 0.13(2) 0.26(4) -0.02(2) -0.042(16) 0.010(14)
C53 0.063(6) 0.082(8) 0.081(12) 0.008(8) -0.032(7) -0.005(8)
C54 0.059(6) 0.098(10) 0.118(14) 0.033(9) 0.013(8) -0.025(7)
C55 0.059(6) 0.098(10) 0.118(14) 0.033(9) 0.013(8) -0.025(7)
C1E 0.059(6) 0.098(10) 0.118(14) 0.033(9) 0.013(8) -0.025(7)
C1F 0.059(6) 0.098(10) 0.118(14) 0.033(9) 0.013(8) -0.025(7)
C1G 0.059(6) 0.098(10) 0.118(14) 0.033(9) 0.013(8) -0.025(7)
C56 0.059(6) 0.098(10) 0.118(14) 0.033(9) 0.013(8) -0.025(7)

loop_
_atom_type_symbol
_atom_type_description
_atom_type_scat_dispersion_real
_atom_type_scat_dispersion_imag
_atom_type_scat_source
C C 0.0033 0.0016 'International Tables Vol C Tables 4.2.6.8 and 6.1.1.4'
H H 0.0000 0.0000 'International Tables Vol C Tables 4.2.6.8 and 6.1.1.4'
N N 0.0061 0.0033 'International Tables Vol C Tables 4.2.6.8 and 6.1.1.4'
O O 0.0106 0.0060 'International Tables Vol C Tables 4.2.6.8 and 6.1.1.4'
Re Re -1.0185 7.2310 'International Tables Vol C Tables 4.2.6.8 and 6.1.1.4'
S S 0.1246 0.1234 'International Tables Vol C Tables 4.2.6.8 and 6.1.1.4'

loop_
_geom_angle_atom_site_label_1
_geom_angle_atom_site_label_2
_geom_angle_atom_site_label_3
_geom_angle
S1 Re1 S2 80.79(9)
C32 Re1 S1 95.3(4)
C32 Re1 S2 93.5(3)
C32 Re1 C34 89.9(5)
C32 Re1 N1 179.2(4)
C34 Re1 S1 95.1(4)
C34 Re1 S2 174.8(4)
C34 Re1 N1 89.5(4)
C33 Re1 S1 173.0(3)
C33 Re1 S2 93.7(4)
C33 Re1 C32 89.4(5)
C33 Re1 C34 90.2(5)
C33 Re1 N1 90.1(4)
N1 Re1 S1 85.3(2)
N1 Re1 S2 87.0(2)
S2 Re2 S1 80.44(9)
N2 Re2 S1 86.8(2)
N2 Re2 S2 83.0(2)
C29 Re2 S1 93.7(3)
C29 Re2 S2 92.9(3)
C29 Re2 N2 175.7(4)
C29 Re2 C31 89.4(5)
C31 Re2 S1 175.8(3)
C31 Re2 S2 96.6(4)
C31 Re2 N2 90.0(4)
C30 Re2 S1 92.9(4)
C30 Re2 S2 172.2(4)
C30 Re2 N2 92.5(4)
C30 Re2 C29 91.7(5)
C30 Re2 C31 89.8(5)
S4 Re3 S3 81.22(10)
N3 Re3 S3 84.2(2)
N3 Re3 S4 85.2(3)
C35 Re3 S3 91.9(4)
C35 Re3 S4 92.3(5)
C35 Re3 N3 175.6(4)
C35 Re3 C36 91.5(6)
C37 Re3 S3 173.1(4)
C37 Re3 S4 92.7(5)
C37 Re3 N3 92.2(4)
C37 Re3 C35 91.5(5)
C37 Re3 C36 89.7(6)
C36 Re3 S3 96.2(4)
C36 Re3 S4 175.5(4)
C36 Re3 N3 90.8(5)
S4 Re4 S3 81.02(10)
N4 Re4 S3 85.8(2)
N4 Re4 S4 82.3(2)
C39 Re4 S3 93.4(4)
C39 Re4 S4 174.1(4)
C39 Re4 N4 95.6(4)
C39 Re4 C40 90.1(5)
C39 Re4 C38 90.3(5)
C40 Re4 S3 176.2(4)
C40 Re4 S4 95.5(4)
C40 Re4 N4 92.3(4)
C38 Re4 S3 92.9(4)
C38 Re4 S4 91.7(4)
C38 Re4 N4 174.0(4)
C38 Re4 C40 88.6(5)
Re1 S1 Re2 99.30(10)
C41 S1 Re1 108.9(4)
C41 S1 Re2 106.3(4)
Re1 S2 Re2 99.39(10)
C45 S2 Re1 107.6(4)
C45 S2 Re2 110.1(5)
Re3 S3 Re4 97.61(11)
C49 S3 Re3 110.0(4)
C49 S3 Re4 105.5(4)
N8 C22 C21 112.9(8)
Re4 S4 Re3 98.27(11)
C53 S4 Re3 108.4(6)
C53 S4 Re4 112.1(5)
O7 C32 Re1 179.0(11)
O9 C34 Re1 176.4(10)
C27 N2 Re2 118.5(7)
C26 N2 Re2 123.8(7)
C26 N2 C27 117.8(9)
C11 C10 C9 124.5(9)
C11 C10 C14 116.7(9)
C14 C10 C9 118.7(9)
O16 C9 C10 119.7(9)
O16 C9 N7 124.8(9)
N7 C9 C10 115.4(9)
O8 C33 Re1 178.9(10)
O10 C29 Re2 177.2(11)
O11 C31 Re2 179.0(11)
C12 N1 Re1 121.1(7)
C13 N1 Re1 121.9(6)
C13 N1 C12 116.4(8)
C6 N5 C7 121.2(8)
C19 N4 Re4 123.9(7)
C19 N4 C15 116.6(10)
C15 N4 Re4 119.5(7)
C1 N3 Re3 120.6(7)
C5 N3 Re3 122.5(7)
C5 N3 C1 116.6(9)
C28 C24 C23 118.0(9)
C28 C24 C25 117.4(10)
C25 C24 C23 124.6(10)
C12 C11 C10 120.4(9)
N1 C12 C11 123.3(10)
N3 C1 C2 123.1(10)
O3 C39 Re4 177.2(11)
O14 C20 N6 121.7(10)
O14 C20 C17 119.6(10)
N6 C20 C17 118.7(9)
N7 C8 C7 112.1(8)
N5 C6 C3 116.4(9)
O13 C6 N5 124.3(9)
O13 C6 C3 119.2(9)
C27 C28 C24 120.8(10)
O2 C40 Re4 178.3(11)
C15 C16 C17 119.4(10)
C9 N7 C8 121.5(9)
C52 C51 C50 113.4(10)
C23 N8 C22 123.6(9)
N3 C5 C4 124.8(10)
O15 C23 C24 118.6(10)
O15 C23 N8 124.3(9)
N8 C23 C24 117.0(10)
N5 C7 C8 111.7(8)
C19 C18 C17 121.2(10)
N4 C19 C18 123.1(10)
C42 C41 S1 113.7(7)
N6 C21 C22 111.2(8)
C26 C25 C24 118.8(11)
C13 C14 C10 118.9(10)
C50 C49 S3 113.8(8)
C4 C3 C6 122.5(9)
C4 C3 C2 118.1(9)
C2 C3 C6 119.2(9)
N1 C13 C14 124.1(9)
C43 C42 C41 116.0(9)
O12 C30 Re2 178.2(11)
C5 C4 C3 118.1(10)
N2 C27 C28 121.3(10)
O1 C38 Re4 176.9(11)
C1 C2 C3 118.8(10)
C20 N6 C21 122.0(9)
C44 C43 C42 113.2(10)
C16 C17 C20 123.9(10)
C16 C17 C18 116.1(10)
C18 C17 C20 120.0(9)
C49 C50 C51 110.6(10)
O4 C35 Re3 176.9(13)
N2 C26 C25 123.8(10)
C45 C46 C47 111.9(14)
C46 C45 S2 112.6(10)
N4 C15 C16 123.6(10)
C62 N10 C60 121.5(11)
C62 N10 C61 121.3(11)
C60 N10 C61 117.2(11)
O17 C62 N10 126.5(12)
C59 N9 C57 123.2(18)
C59 N9 C58 117(2)
C57 N9 C58 119.6(18)
O20 C59 N9 127(2)
C66 N11 C68 119.1(14)
C67 N11 C66 122.6(15)
C67 N11 C68 118.1(14)
O19 C67 N11 122.2(16)
C65 N12 C64 126.2(16)
C65 N12 C63 122.1(18)
C63 N12 C64 111.6(17)
O18 C65 N12 126.9(18)
O6 C37 Re3 179.5(14)
C48 C47 C46 122(2)
O5 C36 Re3 177.0(13)
C54 C53 S4 115.8(17)
C54 C53 C1E 78(2)
C1E C53 S4 102.0(14)
C53 C54 C55 103(2)
C56 C55 C54 99(2)
C53 C1E C1G 153(3)
C1F C1G C1E 152(3)

loop_
_geom_bond_atom_site_label_1
_geom_bond_atom_site_label_2
_geom_bond_distance
Re1 S1 2.501(3)
Re1 S2 2.508(3)
Re1 C32 1.919(11)
Re1 C34 1.929(12)
Re1 C33 1.899(12)
Re1 N1 2.237(8)
Re2 S1 2.519(3)
Re2 S2 2.509(3)
Re2 N2 2.229(8)
Re2 C29 1.922(11)
Re2 C31 1.931(12)
Re2 C30 1.914(13)
Re3 S3 2.502(3)
Re3 S4 2.499(4)
Re3 N3 2.211(9)
Re3 C35 1.908(13)
Re3 C37 1.906(13)
Re3 C36 1.923(16)
Re4 S3 2.516(3)
Re4 S4 2.494(3)
Re4 N4 2.239(9)
Re4 C39 1.909(13)
Re4 C40 1.955(14)
Re4 C38 1.920(13)
S1 C41 1.845(10)
S2 C45 1.844(12)
S3 C49 1.833(11)
C22 N8 1.449(13)
C22 C21 1.530(13)
S4 C53 1.859(14)
O15 C23 1.237(12)
C32 O7 1.140(12)
C34 O9 1.135(13)
N2 C27 1.363(13)
N2 C26 1.318(13)
C10 C9 1.521(13)
C10 C11 1.390(14)
C10 C14 1.400(14)
C9 O16 1.225(12)
C9 N7 1.338(13)
O2 C40 1.122(14)
C33 O8 1.187(14)
C29 O10 1.149(13)
C31 O11 1.130(14)
N1 C12 1.347(13)
N1 C13 1.339(13)
N5 C6 1.326(13)
N5 C7 1.455(12)
N4 C19 1.341(13)
N4 C15 1.343(14)
N3 C1 1.344(13)
N3 C5 1.330(13)
O1 C38 1.144(15)
C24 C28 1.377(15)
C24 C23 1.506(14)
C24 C25 1.391(15)
C11 C12 1.355(14)
C1 C2 1.383(15)
O13 C6 1.220(12)
C39 O3 1.154(14)
C20 O14 1.240(12)
C20 N6 1.330(13)
C20 C17 1.501(15)
C8 N7 1.460(12)
C8 C7 1.526(14)
C6 C3 1.511(14)
C28 C27 1.372(14)
C16 C17 1.390(14)
C16 C15 1.375(15)
C51 C52 1.533(17)
C51 C50 1.542(16)
N8 C23 1.313(14)
O12 C30 1.143(14)
C5 C4 1.376(14)
C18 C19 1.344(15)
C18 C17 1.395(15)
C41 C42 1.523(15)
C21 N6 1.457(13)
C25 C26 1.379(14)
C14 C13 1.372(14)
C49 C50 1.511(16)
C3 C4 1.389(14)
C3 C2 1.398(14)
C42 C43 1.515(15)
C44 C43 1.495(17)
O4 C35 1.157(15)
C46 C45 1.503(18)
C46 C47 1.55(2)
O17 C62 1.209(13)
N10 C62 1.350(14)
N10 C60 1.441(15)
N10 C61 1.476(17)
N9 C59 1.28(2)
N9 C57 1.42(2)
N9 C58 1.42(3)
O20 C59 1.14(2)
N11 C66 1.405(17)
N11 C67 1.299(18)
N11 C68 1.409(17)
O19 C67 1.283(19)
O18 C65 1.187(19)
N12 C65 1.32(2)
N12 C64 1.42(2)
N12 C63 1.42(2)
O6 C37 1.161(15)
O5 C36 1.159(17)
C47 C48 1.37(2)
C53 C54 1.494(19)
C53 C1E 1.630(17)
C54 C55 1.547(19)
C55 C56 1.527(19)
C1E C1G 1.662(18)
C1F C1G 1.580(19)
